data_4346201
loop_
_publ_author_name
'Zhao, Pei'
'Lei, Hao'
'Ni, Chengbao'
'Guo, Jing-Dong'
'Kamali, Saeed'
'Fettinger, James C.'
'Grandjean, Fernande'
'Long, Gary J.'
'Nagase, Shigeru'
'Power, Philip P.'

_publ_section_title
;
 Quasi-three-coordinate iron and cobalt terphenoxide complexes
 {Ar(iPr8)OM(\m-O)}2 (Ar(iPr8) = C6H-2,6-(C6H2-2,4,6-(i)Pr3)2-3,5-(i)Pr2;
 M = Fe or Co) with M(III)2(\m-O)2 core structures and the peroxide dimer
 of 2-oxepinoxy relevant to benzene oxidation.
;
_journal_issue 18
_journal_name_full 'Inorganic chemistry'
_journal_page_first 8914
_journal_page_last 8922
_journal_paper_doi 10.1021/acs.inorgchem.5b00930
_journal_volume 54
_journal_year 2015
_chemical_formula_moiety 'C84 H122 Co2 O4, 2.5(C6 H14)'
_chemical_formula_sum 'C99 H157 Co2 O4'
_chemical_formula_weight 1529.10
_space_group_crystal_system monoclinic
_space_group_IT_number 14
_space_group_name_Hall '-P 2yn'
_space_group_name_H-M_alt 'P 1 21/n 1'
_atom_sites_solution_hydrogens geom
_audit_creation_method SHELXL-2012
_cell_angle_alpha 90
_cell_angle_beta 105.3680(10)
_cell_angle_gamma 90
_cell_formula_units_Z 4
_cell_length_a 18.6608(14)
_cell_length_b 19.1055(15)
_cell_length_c 26.822(2)
_cell_measurement_reflns_used 9246
_cell_measurement_temperature 90(2)
_cell_measurement_theta_max 27.50
_cell_measurement_theta_min 3.11
_cell_volume 9220.8(12)
_computing_cell_refinement 'SAINT (7.16) (Bruker, 2007)'
_computing_data_collection 'Apex2 (2.2-0) (Bruker, 2007)'
_computing_data_reduction 'SAINT (7.16) (Bruker, 2007)'
_computing_molecular_graphics 'Bruker SHELXTL'
_computing_publication_material 'Bruker SHELXTL'
_computing_structure_refinement 'SHELXL-2012 (Sheldrick, 2012)'
_computing_structure_solution 'SHELXS-97 (Sheldrick, 2008)'
_diffrn_ambient_temperature 90(2)
_diffrn_measured_fraction_theta_full 0.998
_diffrn_measured_fraction_theta_max 0.998
_diffrn_measurement_device_type 'Bruker APEX-II CCD'
_diffrn_measurement_method '\f and \w scans'
_diffrn_radiation_type MoK\a
_diffrn_radiation_wavelength 0.71073
_diffrn_reflns_av_R_equivalents 0.0450
_diffrn_reflns_av_unetI/netI 0.0364
_diffrn_reflns_Laue_measured_fraction_full 0.998
_diffrn_reflns_Laue_measured_fraction_max 0.998
_diffrn_reflns_limit_h_max 24
_diffrn_reflns_limit_h_min -24
_diffrn_reflns_limit_k_max 24
_diffrn_reflns_limit_k_min -24
_diffrn_reflns_limit_l_max 34
_diffrn_reflns_limit_l_min -34
_diffrn_reflns_number 78156
_diffrn_reflns_point_group_measured_fraction_full 0.998
_diffrn_reflns_point_group_measured_fraction_max 0.998
_diffrn_reflns_theta_full 25.242
_diffrn_reflns_theta_max 27.499
_diffrn_reflns_theta_min 2.714
_exptl_absorpt_coefficient_mu 0.407
_exptl_absorpt_correction_T_max 0.9281
_exptl_absorpt_correction_T_min 0.7679
_exptl_absorpt_correction_type multi-scan
_exptl_absorpt_process_details 'SADABS 2008/1 (Sheldrick, 2008)'
_exptl_crystal_colour Green
_exptl_crystal_density_diffrn 1.101
_exptl_crystal_description Block
_exptl_crystal_F_000 3348
_exptl_crystal_size_max 0.640
_exptl_crystal_size_mid 0.427
_exptl_crystal_size_min 0.213
_refine_diff_density_max 0.899
_refine_diff_density_min -0.509
_refine_diff_density_rms 0.059
_refine_ls_extinction_method none
_refine_ls_goodness_of_fit_ref 1.050
_refine_ls_hydrogen_treatment constr
_refine_ls_matrix_type full
_refine_ls_number_parameters 1052
_refine_ls_number_reflns 21149
_refine_ls_number_restraints 38
_refine_ls_restrained_S_all 1.053
_refine_ls_R_factor_all 0.0751
_refine_ls_R_factor_gt 0.0471
_refine_ls_shift/su_max 0.002
_refine_ls_shift/su_mean 0.000
_refine_ls_structure_factor_coef Fsqd
_refine_ls_weighting_details
; 
 w=1/[\s^2^(Fo^2^)+(0.0515P)^2^+8.3930P] 
 where P=(Fo^2^+2Fc^2^)/3 
;
_refine_ls_weighting_scheme calc
_refine_ls_wR_factor_gt 0.1123
_refine_ls_wR_factor_ref 0.1303
_reflns_Friedel_coverage 0.000
_reflns_number_gt 15534
_reflns_number_total 21149
_reflns_threshold_expression 'I > 2\s(I)'
_cod_data_source_file ic5b00930_si_002.cif
_cod_data_source_block HL20FMI
_cod_depositor_comments
;
The following automatic conversions were performed:

data item '_exptl_absorpt_correction_type' value 'Multi-scan' was
changed to 'multi-scan' in accordance with the
/home/saulius/struct/COD-crude-data/automatic-downloads/DataCite-retrospective/ACS/depositions/lib/dictionaries/cif_core.dic
dictionary named 'cif_core.dic' version 2.4.2 last updated on
2011-04-26.

Automatic conversion script
Id: cif_fix_values 6909 2019-04-08 15:41:33Z antanas 
;
_cod_original_sg_symbol_H-M 'P 21/n'
_cod_database_code 4346201
_shelx_space_group_comment
; 
The symmetry employed for this shelxl refinement is uniquely defined 
by the following loop, which should always be used as a source of 
symmetry information in preference to the above space-group names. 
They are only intended as comments. 
;
_shelx_estimated_absorpt_t_min 0.781
_shelx_estimated_absorpt_t_max 0.918
_shelxl_version_number 2012-9

loop_
_space_group_symop_operation_xyz
'x, y, z'
'-x+1/2, y+1/2, -z+1/2'
'-x, -y, -z'
'x-1/2, -y-1/2, z-1/2'

loop_
_atom_site_label
_atom_site_type_symbol
_atom_site_fract_x
_atom_site_fract_y
_atom_site_fract_z
_atom_site_U_iso_or_equiv
_atom_site_adp_type
_atom_site_occupancy
_atom_site_site_symmetry_order
_atom_site_calc_flag
_atom_site_refinement_flags_posn
_atom_site_refinement_flags_adp
_atom_site_refinement_flags_occupancy
_atom_site_disorder_assembly
_atom_site_disorder_group
Co1 Co 0.71978(2) 0.74790(2) 0.23771(2) 0.01890(7) Uani 0.98 1 d . U P A 1
Co2 Co 0.62400(2) 0.76440(2) 0.29766(2) 0.01795(7) Uani 0.98 1 d . U P A 1
Co1A Co 0.7419(8) 0.7622(8) 0.2763(5) 0.0194(12) Uani 0.02 1 d . U P A 2
Co2A Co 0.6000(8) 0.7677(8) 0.2590(6) 0.0202(12) Uani 0.02 1 d . U P A 2
O1 O 0.82085(8) 0.73779(8) 0.25504(5) 0.0214(3) Uani 1 1 d . . . . .
O2 O 0.72080(8) 0.75806(8) 0.30376(6) 0.0254(3) Uani 1 1 d . . . A 1
O3 O 0.62317(8) 0.75447(8) 0.23148(6) 0.0256(3) Uani 1 1 d . . . A 1
O4 O 0.52235(8) 0.76457(7) 0.28141(5) 0.0200(3) Uani 1 1 d . . . . .
C1 C 0.85612(11) 0.72412(10) 0.21855(8) 0.0193(4) Uani 1 1 d . . . . .
C2 C 0.81540(11) 0.72191(10) 0.16678(8) 0.0192(4) Uani 1 1 d . . . . .
C3 C 0.85117(11) 0.70838(11) 0.12816(8) 0.0212(4) Uani 1 1 d . . . . .
C4 C 0.92729(11) 0.69653(11) 0.14305(8) 0.0225(4) Uani 1 1 d . . . . .
H4 H 0.9519 0.6864 0.1171 0.027 Uiso 1 1 calc R U . . .
C5 C 0.96915(11) 0.69882(10) 0.19431(8) 0.0202(4) Uani 1 1 d . . . . .
C6 C 0.93347(11) 0.71294(10) 0.23330(8) 0.0184(4) Uani 1 1 d . . . . .
C7 C 0.80914(13) 0.70777(13) 0.07123(8) 0.0290(5) Uani 1 1 d . . . . .
H7 H 0.7553 0.7153 0.0687 0.035 Uiso 1 1 calc R U . . .
C8 C 0.83545(15) 0.76792(15) 0.04253(9) 0.0395(6) Uani 1 1 d . . . . .
H8A H 0.8265 0.8127 0.0577 0.059 Uiso 1 1 calc R U . . .
H8B H 0.8079 0.7668 0.0059 0.059 Uiso 1 1 calc R U . . .
H8C H 0.8887 0.7627 0.0456 0.059 Uiso 1 1 calc R U . . .
C9 C 0.81676(15) 0.63812(15) 0.04558(10) 0.0413(6) Uani 1 1 d . . . . .
H9A H 0.8690 0.6303 0.0465 0.062 Uiso 1 1 calc R U . . .
H9B H 0.7867 0.6390 0.0096 0.062 Uiso 1 1 calc R U . . .
H9C H 0.7995 0.6002 0.0641 0.062 Uiso 1 1 calc R U . . .
C10 C 1.05241(11) 0.68469(11) 0.20769(8) 0.0236(4) Uani 1 1 d . . . . .
H10 H 1.0742 0.7004 0.2441 0.028 Uiso 1 1 calc R U . . .
C11 C 1.09201(13) 0.72445(15) 0.17342(10) 0.0392(6) Uani 1 1 d . . . . .
H11A H 1.0749 0.7071 0.1378 0.059 Uiso 1 1 calc R U . . .
H11B H 1.1458 0.7173 0.1862 0.059 Uiso 1 1 calc R U . . .
H11C H 1.0808 0.7745 0.1742 0.059 Uiso 1 1 calc R U . . .
C12 C 1.06676(14) 0.60654(14) 0.20545(13) 0.0448(7) Uani 1 1 d . . . . .
H12A H 1.0429 0.5818 0.2288 0.067 Uiso 1 1 calc R U . . .
H12B H 1.1204 0.5978 0.2161 0.067 Uiso 1 1 calc R U . . .
H12C H 1.0463 0.5897 0.1700 0.067 Uiso 1 1 calc R U . . .
C13 C 0.73332(11) 0.73522(11) 0.15591(7) 0.0195(4) Uani 1 1 d . . . . .
C14 C 0.68194(11) 0.67804(11) 0.14631(8) 0.0220(4) Uani 1 1 d . . . . .
C15 C 0.60624(12) 0.69243(12) 0.13094(8) 0.0236(4) Uani 1 1 d . . . . .
H15 H 0.5722 0.6544 0.1244 0.028 Uiso 1 1 calc R U . . .
C16 C 0.57865(11) 0.75996(12) 0.12479(8) 0.0234(4) Uani 1 1 d . . . . .
C17 C 0.62879(11) 0.81542(12) 0.13400(8) 0.0231(4) Uani 1 1 d . . . . .
H17 H 0.6101 0.8619 0.1293 0.028 Uiso 1 1 calc R U . . .
C18 C 0.70552(11) 0.80515(11) 0.14992(8) 0.0210(4) Uani 1 1 d . . . . .
C19 C 0.70874(13) 0.60255(12) 0.15246(9) 0.0275(5) Uani 1 1 d . . . . .
H19 H 0.7627 0.6025 0.1533 0.033 Uiso 1 1 calc R U . . .
C20 C 0.70172(19) 0.57162(15) 0.20324(11) 0.0482(7) Uani 1 1 d . . . . .
H20A H 0.7334 0.5979 0.2322 0.072 Uiso 1 1 calc R U . . .
H20B H 0.7174 0.5225 0.2055 0.072 Uiso 1 1 calc R U . . .
H20C H 0.6499 0.5746 0.2047 0.072 Uiso 1 1 calc R U . . .
C21 C 0.66804(16) 0.55668(14) 0.10719(11) 0.0425(6) Uani 1 1 d . . . . .
H21A H 0.6162 0.5509 0.1080 0.064 Uiso 1 1 calc R U . . .
H21B H 0.6921 0.5107 0.1099 0.064 Uiso 1 1 calc R U . . .
H21C H 0.6697 0.5790 0.0746 0.064 Uiso 1 1 calc R U . . .
C22 C 0.49526(12) 0.77331(13) 0.10886(9) 0.0285(5) Uani 1 1 d . . . . .
H22 H 0.4700 0.7271 0.1084 0.034 Uiso 1 1 calc R U . . .
C23 C 0.47146(12) 0.81982(13) 0.14812(9) 0.0284(5) Uani 1 1 d . . . . .
H23A H 0.4940 0.8662 0.1487 0.043 Uiso 1 1 calc R U . . .
H23B H 0.4879 0.7987 0.1826 0.043 Uiso 1 1 calc R U . . .
H23C H 0.4172 0.8243 0.1383 0.043 Uiso 1 1 calc R U . . .
C24 C 0.47166(14) 0.80265(17) 0.05473(10) 0.0431(7) Uani 1 1 d . . . . .
H24A H 0.4962 0.8478 0.0537 0.065 Uiso 1 1 calc R U . . .
H24B H 0.4176 0.8092 0.0445 0.065 Uiso 1 1 calc R U . . .
H24C H 0.4858 0.7700 0.0308 0.065 Uiso 1 1 calc R U . . .
C25 C 0.75750(12) 0.86797(11) 0.15827(8) 0.0238(4) Uani 1 1 d . . . . .
H25 H 0.8093 0.8502 0.1631 0.029 Uiso 1 1 calc R U . . .
C26 C 0.75547(15) 0.90961(12) 0.20669(9) 0.0335(5) Uani 1 1 d . . . . .
H26A H 0.7048 0.9264 0.2034 0.050 Uiso 1 1 calc R U . . .
H26B H 0.7893 0.9497 0.2105 0.050 Uiso 1 1 calc R U . . .
H26C H 0.7711 0.8794 0.2372 0.050 Uiso 1 1 calc R U . . .
C27 C 0.73947(14) 0.91672(13) 0.11147(9) 0.0334(5) Uani 1 1 d . . . . .
H27A H 0.7385 0.8898 0.0802 0.050 Uiso 1 1 calc R U . . .
H27B H 0.7775 0.9533 0.1162 0.050 Uiso 1 1 calc R U . . .
H27C H 0.6908 0.9384 0.1080 0.050 Uiso 1 1 calc R U . . .
C28 C 0.97409(11) 0.71877(11) 0.28924(8) 0.0206(4) Uani 1 1 d . . . . .
C29 C 1.01657(11) 0.77886(12) 0.30737(8) 0.0227(4) Uani 1 1 d . . . . .
C30 C 1.05402(12) 0.78371(13) 0.35938(9) 0.0283(5) Uani 1 1 d . . . . .
H30 H 1.0831 0.8241 0.3714 0.034 Uiso 1 1 calc R U . . .
C31 C 1.05012(14) 0.73095(14) 0.39453(9) 0.0348(6) Uani 1 1 d D . . . .
C32 C 1.00681(15) 0.67313(13) 0.37591(9) 0.0347(6) Uani 1 1 d . . . . .
H32 H 1.0033 0.6369 0.3994 0.042 Uiso 1 1 calc R U . . .
C33 C 0.96835(12) 0.66573(12) 0.32442(8) 0.0258(5) Uani 1 1 d . . . . .
C34 C 1.01903(12) 0.83959(12) 0.27163(9) 0.0272(5) Uani 1 1 d . . . . .
H34 H 0.9960 0.8235 0.2354 0.033 Uiso 1 1 calc R U . . .
C35 C 0.97248(16) 0.90069(14) 0.28271(11) 0.0413(6) Uani 1 1 d . . . . .
H35A H 0.9215 0.8848 0.2794 0.062 Uiso 1 1 calc R U . . .
H35B H 0.9720 0.9384 0.2579 0.062 Uiso 1 1 calc R U . . .
H35C H 0.9941 0.9180 0.3179 0.062 Uiso 1 1 calc R U . . .
C36 C 1.09890(14) 0.86316(15) 0.27474(11) 0.0409(6) Uani 1 1 d . . . . .
H36A H 1.1216 0.8828 0.3091 0.061 Uiso 1 1 calc R U . . .
H36B H 1.0980 0.8989 0.2483 0.061 Uiso 1 1 calc R U . . .
H36C H 1.1281 0.8229 0.2688 0.061 Uiso 1 1 calc R U . . .
C37 C 1.0819(2) 0.7323(2) 0.45327(14) 0.0350(10) Uani 0.69 1 d D . P B 1
H37 H 1.0420 0.7175 0.4696 0.042 Uiso 0.69 1 calc R U P B 1
C38 C 1.1078(3) 0.8049(3) 0.4725(3) 0.0462(15) Uani 0.69 1 d D . P B 1
H38A H 1.1234 0.8049 0.5104 0.069 Uiso 0.69 1 calc R U P B 1
H38B H 1.0670 0.8383 0.4605 0.069 Uiso 0.69 1 calc R U P B 1
H38C H 1.1498 0.8186 0.4591 0.069 Uiso 0.69 1 calc R U P B 1
C39 C 1.1459(5) 0.6805(4) 0.4690(4) 0.048(2) Uani 0.69 1 d D . P B 1
H39A H 1.1847 0.6932 0.4521 0.072 Uiso 0.69 1 calc R U P B 1
H39B H 1.1278 0.6332 0.4583 0.072 Uiso 0.69 1 calc R U P B 1
H39C H 1.1665 0.6818 0.5066 0.072 Uiso 0.69 1 calc R U P B 1
C37A C 1.1100(5) 0.7475(4) 0.4473(2) 0.0260(18) Uani 0.31 1 d D . P B 2
H37A H 1.1559 0.7668 0.4398 0.031 Uiso 0.31 1 calc R U P B 2
C38A C 1.0776(7) 0.8015(7) 0.4768(6) 0.046(3) Uani 0.31 1 d D . P B 2
H38D H 1.0299 0.7846 0.4810 0.069 Uiso 0.31 1 calc R U P B 2
H38E H 1.0699 0.8457 0.4576 0.069 Uiso 0.31 1 calc R U P B 2
H38F H 1.1120 0.8090 0.5110 0.069 Uiso 0.31 1 calc R U P B 2
C39A C 1.1291(13) 0.6808(8) 0.4787(9) 0.038(4) Uani 0.31 1 d D . P B 2
H39D H 1.1729 0.6889 0.5077 0.057 Uiso 0.31 1 calc R U P B 2
H39E H 1.1398 0.6434 0.4567 0.057 Uiso 0.31 1 calc R U P B 2
H39F H 1.0870 0.6670 0.4919 0.057 Uiso 0.31 1 calc R U P B 2
C40 C 0.91914(14) 0.60161(12) 0.30835(9) 0.0301(5) Uani 1 1 d . . . . .
H40 H 0.8958 0.6049 0.2703 0.036 Uiso 1 1 calc R U . . .
C41 C 0.85648(15) 0.60035(14) 0.33541(10) 0.0378(6) Uani 1 1 d . . . . .
H41A H 0.8778 0.5955 0.3728 0.057 Uiso 1 1 calc R U . . .
H41B H 0.8235 0.5607 0.3226 0.057 Uiso 1 1 calc R U . . .
H41C H 0.8281 0.6440 0.3282 0.057 Uiso 1 1 calc R U . . .
C42 C 0.96397(16) 0.53347(13) 0.31855(11) 0.0399(6) Uani 1 1 d . . . . .
H42A H 1.0037 0.5351 0.3009 0.060 Uiso 1 1 calc R U . . .
H42B H 0.9311 0.4938 0.3054 0.060 Uiso 1 1 calc R U . . .
H42C H 0.9857 0.5279 0.3558 0.060 Uiso 1 1 calc R U . . .
C43 C 0.48683(11) 0.76076(10) 0.31879(8) 0.0192(4) Uani 1 1 d . . . . .
C44 C 0.52895(11) 0.76079(10) 0.37036(8) 0.0193(4) Uani 1 1 d . . . . .
C45 C 0.49361(11) 0.75606(11) 0.41011(8) 0.0214(4) Uani 1 1 d . . . . .
C46 C 0.41625(12) 0.75177(11) 0.39642(8) 0.0234(4) Uani 1 1 d . . . . .
H46 H 0.3918 0.7484 0.4232 0.028 Uiso 1 1 calc R U . . .
C47 C 0.37312(11) 0.75219(11) 0.34522(8) 0.0216(4) Uani 1 1 d . . . . .
C48 C 0.40903(11) 0.75620(10) 0.30522(8) 0.0196(4) Uani 1 1 d . . . . .
C49 C 0.53629(12) 0.75592(13) 0.46705(8) 0.0280(5) Uani 1 1 d . . . . .
H49 H 0.5902 0.7626 0.4691 0.034 Uiso 1 1 calc R U . . .
C50 C 0.51215(14) 0.81580(15) 0.49661(10) 0.0379(6) Uani 1 1 d . . . . .
H50A H 0.5199 0.8605 0.4810 0.057 Uiso 1 1 calc R U . . .
H50B H 0.5416 0.8148 0.5328 0.057 Uiso 1 1 calc R U . . .
H50C H 0.4594 0.8105 0.4951 0.057 Uiso 1 1 calc R U . . .
C51 C 0.52797(14) 0.68597(15) 0.49275(9) 0.0375(6) Uani 1 1 d . . . . .
H51A H 0.4759 0.6791 0.4926 0.056 Uiso 1 1 calc R U . . .
H51B H 0.5590 0.6862 0.5285 0.056 Uiso 1 1 calc R U . . .
H51C H 0.5438 0.6478 0.4737 0.056 Uiso 1 1 calc R U . . .
C52 C 0.28865(12) 0.74912(13) 0.33336(9) 0.0287(5) Uani 1 1 d . . . . .
H52 H 0.2686 0.7806 0.3031 0.034 Uiso 1 1 calc R U . . .
C53 C 0.25863(14) 0.77580(17) 0.37704(11) 0.0446(7) Uani 1 1 d . . . . .
H53A H 0.2044 0.7800 0.3650 0.067 Uiso 1 1 calc R U . . .
H53B H 0.2803 0.8217 0.3883 0.067 Uiso 1 1 calc R U . . .
H53C H 0.2717 0.7429 0.4061 0.067 Uiso 1 1 calc R U . . .
C54 C 0.25868(15) 0.67657(17) 0.31729(13) 0.0533(8) Uani 1 1 d . . . . .
H54A H 0.2735 0.6621 0.2864 0.080 Uiso 1 1 calc R U . . .
H54B H 0.2043 0.6771 0.3096 0.080 Uiso 1 1 calc R U . . .
H54C H 0.2788 0.6435 0.3454 0.080 Uiso 1 1 calc R U . . .
C55 C 0.61183(11) 0.76876(11) 0.37953(7) 0.0193(4) Uani 1 1 d . . . . .
C56 C 0.66024(11) 0.70989(11) 0.39301(7) 0.0202(4) Uani 1 1 d . . . . .
C57 C 0.73690(11) 0.72135(11) 0.40819(8) 0.0224(4) Uani 1 1 d . . . . .
H57 H 0.7691 0.6823 0.4177 0.027 Uiso 1 1 calc R U . . .
C58 C 0.76783(11) 0.78780(11) 0.40990(8) 0.0216(4) Uani 1 1 d . . . . .
C59 C 0.72004(11) 0.84436(11) 0.39577(8) 0.0225(4) Uani 1 1 d . . . . .
H59 H 0.7407 0.8899 0.3968 0.027 Uiso 1 1 calc R U . . .
C60 C 0.64314(11) 0.83702(11) 0.38019(8) 0.0207(4) Uani 1 1 d . . . . .
C61 C 0.63002(12) 0.63566(11) 0.39032(8) 0.0244(4) Uani 1 1 d . . . . .
H61 H 0.5768 0.6385 0.3910 0.029 Uiso 1 1 calc R U . . .
C62 C 0.63261(14) 0.60038(12) 0.33942(9) 0.0322(5) Uani 1 1 d . . . . .
H62A H 0.6015 0.6267 0.3103 0.048 Uiso 1 1 calc R U . . .
H62B H 0.6140 0.5523 0.3387 0.048 Uiso 1 1 calc R U . . .
H62C H 0.6840 0.5996 0.3368 0.048 Uiso 1 1 calc R U . . .
C63 C 0.67116(15) 0.59022(13) 0.43586(10) 0.0356(6) Uani 1 1 d . . . . .
H63A H 0.7224 0.5828 0.4341 0.053 Uiso 1 1 calc R U . . .
H63B H 0.6460 0.5449 0.4343 0.053 Uiso 1 1 calc R U . . .
H63C H 0.6715 0.6138 0.4684 0.053 Uiso 1 1 calc R U . . .
C64 C 0.85123(11) 0.79865(12) 0.42452(9) 0.0262(5) Uani 1 1 d . . . . .
H64 H 0.8757 0.7522 0.4340 0.031 Uiso 1 1 calc R U . . .
C65 C 0.87616(12) 0.82793(13) 0.37870(9) 0.0317(5) Uani 1 1 d . . . . .
H65A H 0.8636 0.7945 0.3500 0.048 Uiso 1 1 calc R U . . .
H65B H 0.9300 0.8356 0.3891 0.048 Uiso 1 1 calc R U . . .
H65C H 0.8508 0.8724 0.3677 0.048 Uiso 1 1 calc R U . . .
C66 C 0.87622(13) 0.84734(15) 0.47108(9) 0.0373(6) Uani 1 1 d . . . . .
H66A H 0.8547 0.8939 0.4620 0.056 Uiso 1 1 calc R U . . .
H66B H 0.9306 0.8508 0.4810 0.056 Uiso 1 1 calc R U . . .
H66C H 0.8595 0.8286 0.5001 0.056 Uiso 1 1 calc R U . . .
C67 C 0.59529(12) 0.90244(11) 0.36735(9) 0.0261(5) Uani 1 1 d . . . . .
H67 H 0.5420 0.8875 0.3571 0.031 Uiso 1 1 calc R U . . .
C68 C 0.61063(14) 0.94337(13) 0.32232(10) 0.0369(6) Uani 1 1 d . . . . .
H68A H 0.6628 0.9581 0.3313 0.055 Uiso 1 1 calc R U . . .
H68B H 0.5785 0.9848 0.3152 0.055 Uiso 1 1 calc R U . . .
H68C H 0.6004 0.9135 0.2915 0.055 Uiso 1 1 calc R U . . .
C69 C 0.60704(15) 0.94935(14) 0.41522(11) 0.0404(6) Uani 1 1 d . . . . .
H69A H 0.5961 0.9227 0.4436 0.061 Uiso 1 1 calc R U . . .
H69B H 0.5738 0.9899 0.4071 0.061 Uiso 1 1 calc R U . . .
H69C H 0.6587 0.9654 0.4256 0.061 Uiso 1 1 calc R U . . .
C70 C 0.36664(11) 0.75356(11) 0.24934(8) 0.0204(4) Uani 1 1 d . . . . .
C71 C 0.32603(11) 0.81263(11) 0.22526(8) 0.0216(4) Uani 1 1 d . . . . .
C72 C 0.28170(11) 0.80643(12) 0.17508(8) 0.0243(4) Uani 1 1 d . . . . .
H72 H 0.2532 0.8456 0.1594 0.029 Uiso 1 1 calc R U . . .
C73 C 0.27747(11) 0.74498(12) 0.14685(8) 0.0244(4) Uani 1 1 d . . . . .
C74 C 0.32092(12) 0.68900(12) 0.16995(8) 0.0243(4) Uani 1 1 d . . . . .
H74 H 0.3202 0.6471 0.1507 0.029 Uiso 1 1 calc R U . . .
C75 C 0.36578(11) 0.69236(11) 0.22066(8) 0.0219(4) Uani 1 1 d . . . . .
C76 C 0.33654(12) 0.88297(11) 0.25286(9) 0.0244(4) Uani 1 1 d . . . . .
H76 H 0.3429 0.8740 0.2905 0.029 Uiso 1 1 calc R U . . .
C77 C 0.40841(13) 0.91657(12) 0.24684(10) 0.0319(5) Uani 1 1 d . . . . .
H77A H 0.4496 0.8834 0.2581 0.048 Uiso 1 1 calc R U . . .
H77B H 0.4191 0.9590 0.2681 0.048 Uiso 1 1 calc R U . . .
H77C H 0.4025 0.9288 0.2105 0.048 Uiso 1 1 calc R U . . .
C78 C 0.27184(13) 0.93389(13) 0.23461(10) 0.0341(5) Uani 1 1 d . . . . .
H78A H 0.2677 0.9475 0.1987 0.051 Uiso 1 1 calc R U . . .
H78B H 0.2807 0.9756 0.2566 0.051 Uiso 1 1 calc R U . . .
H78C H 0.2256 0.9113 0.2368 0.051 Uiso 1 1 calc R U . . .
C79 C 0.22734(12) 0.74196(13) 0.09171(9) 0.0287(5) Uani 1 1 d . . . . .
H79 H 0.1783 0.7626 0.0923 0.034 Uiso 1 1 calc R U . . .
C80 C 0.25914(17) 0.78681(18) 0.05579(10) 0.0492(7) Uani 1 1 d . . . . .
H80A H 0.3080 0.7687 0.0551 0.074 Uiso 1 1 calc R U . . .
H80B H 0.2643 0.8352 0.0683 0.074 Uiso 1 1 calc R U . . .
H80C H 0.2256 0.7854 0.0208 0.074 Uiso 1 1 calc R U . . .
C81 C 0.21274(15) 0.66858(15) 0.07022(10) 0.0431(7) Uani 1 1 d . . . . .
H81A H 0.1780 0.6705 0.0357 0.065 Uiso 1 1 calc R U . . .
H81B H 0.1912 0.6404 0.0931 0.065 Uiso 1 1 calc R U . . .
H81C H 0.2596 0.6474 0.0679 0.065 Uiso 1 1 calc R U . . .
C82 C 0.41412(13) 0.62915(11) 0.24230(8) 0.0268(5) Uani 1 1 d . . . . .
H82 H 0.4414 0.6400 0.2789 0.032 Uiso 1 1 calc R U . . .
C83 C 0.47212(13) 0.61687(13) 0.21209(9) 0.0327(5) Uani 1 1 d . . . . .
H83A H 0.5049 0.5783 0.2279 0.049 Uiso 1 1 calc R U . . .
H83B H 0.5016 0.6595 0.2128 0.049 Uiso 1 1 calc R U . . .
H83C H 0.4469 0.6050 0.1762 0.049 Uiso 1 1 calc R U . . .
C84 C 0.36876(15) 0.56258(13) 0.24276(10) 0.0373(6) Uani 1 1 d . . . . .
H84A H 0.3326 0.5708 0.2628 0.056 Uiso 1 1 calc R U . . .
H84B H 0.4021 0.5244 0.2586 0.056 Uiso 1 1 calc R U . . .
H84C H 0.3425 0.5499 0.2072 0.056 Uiso 1 1 calc R U . . .
C91 C 0.42174(19) 0.50535(18) 0.05857(13) 0.0605(9) Uani 1 1 d . . . . .
H91A H 0.4325 0.5504 0.0764 0.091 Uiso 1 1 calc R U . . .
H91B H 0.4391 0.5062 0.0272 0.091 Uiso 1 1 calc R U . . .
H91C H 0.4473 0.4679 0.0814 0.091 Uiso 1 1 calc R U . . .
C92 C 0.33789(18) 0.49202(17) 0.04409(11) 0.0514(7) Uani 1 1 d . . . . .
H92A H 0.3127 0.5298 0.0206 0.062 Uiso 1 1 calc R U . . .
H92B H 0.3275 0.4473 0.0249 0.062 Uiso 1 1 calc R U . . .
C93 C 0.30569(18) 0.48877(15) 0.08977(10) 0.0480(7) Uani 1 1 d . . . . .
H93A H 0.3178 0.5329 0.1096 0.058 Uiso 1 1 calc R U . . .
H93B H 0.3300 0.4501 0.1126 0.058 Uiso 1 1 calc R U . . .
C94 C 0.22277(18) 0.47801(15) 0.07628(10) 0.0475(7) Uani 1 1 d . . . . .
H94A H 0.2109 0.4325 0.0584 0.057 Uiso 1 1 calc R U . . .
H94B H 0.1986 0.5151 0.0518 0.057 Uiso 1 1 calc R U . . .
C95 C 0.19026(19) 0.47905(16) 0.12238(11) 0.0530(8) Uani 1 1 d . . . . .
H95A H 0.2155 0.4431 0.1475 0.064 Uiso 1 1 calc R U . . .
H95B H 0.2001 0.5252 0.1395 0.064 Uiso 1 1 calc R U . . .
C96 C 0.1073(2) 0.46538(18) 0.10766(13) 0.0614(9) Uani 1 1 d . . . . .
H96A H 0.0821 0.5004 0.0824 0.092 Uiso 1 1 calc R U . . .
H96B H 0.0889 0.4683 0.1386 0.092 Uiso 1 1 calc R U . . .
H96C H 0.0974 0.4185 0.0925 0.092 Uiso 1 1 calc R U . . .
C101 C -0.0390(5) 0.9088(5) 0.1304(5) 0.069(3) Uani 0.69 1 d D . P C 1
H10A H -0.0411 0.9308 0.1630 0.103 Uiso 0.69 1 calc R U P C 1
H10B H -0.0406 0.8578 0.1339 0.103 Uiso 0.69 1 calc R U P C 1
H10C H -0.0816 0.9242 0.1026 0.103 Uiso 0.69 1 calc R U P C 1
C102 C 0.0325(3) 0.9297(2) 0.1176(2) 0.0579(12) Uani 0.69 1 d D . P C 1
H10D H 0.0758 0.9166 0.1464 0.070 Uiso 0.69 1 calc R U P C 1
H10E H 0.0366 0.9052 0.0860 0.070 Uiso 0.69 1 calc R U P C 1
C103 C 0.0313(2) 1.0075(2) 0.10941(19) 0.0590(13) Uani 0.69 1 d D . P C 1
H10F H 0.0205 1.0302 0.1398 0.071 Uiso 0.69 1 calc R U P C 1
H10G H -0.0105 1.0186 0.0790 0.071 Uiso 0.69 1 calc R U P C 1
C104 C 0.1014(3) 1.0403(3) 0.10111(19) 0.0617(13) Uani 0.69 1 d D . P C 1
H10H H 0.0977 1.0917 0.1042 0.074 Uiso 0.69 1 calc R U P C 1
H10I H 0.1442 1.0244 0.1292 0.074 Uiso 0.69 1 calc R U P C 1
C105 C 0.1176(3) 1.0242(3) 0.05004(17) 0.0591(12) Uani 0.69 1 d D . P C 1
H10J H 0.1306 0.9740 0.0495 0.071 Uiso 0.69 1 calc R U P C 1
H10K H 0.0718 1.0321 0.0219 0.071 Uiso 0.69 1 calc R U P C 1
C106 C 0.1789(5) 1.0668(4) 0.0394(4) 0.065(2) Uani 0.69 1 d D . P C 1
H10L H 0.2256 1.0557 0.0650 0.098 Uiso 0.69 1 calc R U P C 1
H10M H 0.1677 1.1167 0.0415 0.098 Uiso 0.69 1 calc R U P C 1
H10N H 0.1835 1.0561 0.0047 0.098 Uiso 0.69 1 calc R U P C 1
C11A C -0.0384(12) 0.8975(10) 0.1272(10) 0.048(5) Uiso 0.31 1 d D . P D 2
H11D H -0.0711 0.8813 0.0944 0.072 Uiso 0.31 1 calc R U P D 2
H11E H -0.0683 0.9087 0.1512 0.072 Uiso 0.31 1 calc R U P D 2
H11F H -0.0026 0.8606 0.1421 0.072 Uiso 0.31 1 calc R U P D 2
C12A C 0.0024(8) 0.9613(9) 0.1181(8) 0.119(7) Uiso 0.31 1 d D . P D 2
H12D H -0.0281 0.9841 0.0863 0.143 Uiso 0.31 1 calc R U P D 2
H12E H 0.0042 0.9940 0.1470 0.143 Uiso 0.31 1 calc R U P D 2
C13A C 0.0794(7) 0.9545(7) 0.1125(5) 0.082(4) Uiso 0.31 1 d D . P D 2
H13A H 0.1148 0.9585 0.1471 0.099 Uiso 0.31 1 calc R U P D 2
H13B H 0.0853 0.9072 0.0989 0.099 Uiso 0.31 1 calc R U P D 2
C14A C 0.0993(9) 1.0070(9) 0.0780(8) 0.113(7) Uiso 0.31 1 d D . P D 2
H14A H 0.0602 1.0048 0.0449 0.136 Uiso 0.31 1 calc R U P D 2
H14B H 0.0946 1.0534 0.0933 0.136 Uiso 0.31 1 calc R U P D 2
C15A C 0.1700(9) 1.0068(10) 0.0650(8) 0.131(7) Uiso 0.31 1 d D . P D 2
H15A H 0.1734 0.9624 0.0468 0.157 Uiso 0.31 1 calc R U P D 2
H15B H 0.2097 1.0058 0.0979 0.157 Uiso 0.31 1 calc R U P D 2
C16A C 0.1874(19) 1.0648(16) 0.0331(14) 0.149(15) Uiso 0.31 1 d D . P D 2
H16A H 0.1641 1.0553 -0.0036 0.223 Uiso 0.31 1 calc R U P D 2
H16B H 0.2414 1.0683 0.0388 0.223 Uiso 0.31 1 calc R U P D 2
H16C H 0.1682 1.1090 0.0430 0.223 Uiso 0.31 1 calc R U P D 2
C111 C 0.3649(3) 0.9717(2) 0.04972(18) 0.0894(14) Uani 1 1 d . . . . .
H11G H 0.3913 0.9378 0.0755 0.134 Uiso 1 1 calc R U . . .
H11H H 0.3129 0.9573 0.0366 0.134 Uiso 1 1 calc R U . . .
H11I H 0.3670 1.0180 0.0658 0.134 Uiso 1 1 calc R U . . .
C112 C 0.4013(2) 0.9749(2) 0.00520(16) 0.0810(13) Uani 1 1 d . . . . .
H11J H 0.3998 0.9277 -0.0102 0.097 Uiso 1 1 calc R U . . .
H11K H 0.3719 1.0066 -0.0218 0.097 Uiso 1 1 calc R U . . .
C113 C 0.4814(2) 1.00031(19) 0.02101(13) 0.0735(12) Uani 1 1 d . . . . .
H11L H 0.4823 1.0487 0.0345 0.088 Uiso 1 1 calc R U . . .
H11M H 0.5100 0.9704 0.0495 0.088 Uiso 1 1 calc R U . . .

loop_
_atom_site_aniso_label
_atom_site_aniso_U_11
_atom_site_aniso_U_22
_atom_site_aniso_U_33
_atom_site_aniso_U_23
_atom_site_aniso_U_13
_atom_site_aniso_U_12
Co1 0.01453(13) 0.02528(16) 0.01775(14) -0.00063(11) 0.00578(10) 0.00105(11)
Co2 0.01463(13) 0.02212(15) 0.01794(14) -0.00045(11) 0.00576(10) -0.00018(11)
Co1A 0.0157(19) 0.028(2) 0.0147(19) -0.0022(19) 0.0051(19) 0.0027(19)
Co2A 0.0157(19) 0.027(2) 0.0175(19) 0.0032(19) 0.0041(19) -0.0002(19)
O1 0.0175(7) 0.0266(8) 0.0214(7) -0.0004(6) 0.0078(6) 0.0017(6)
O2 0.0201(7) 0.0363(9) 0.0202(7) -0.0005(6) 0.0063(6) -0.0004(6)
O3 0.0202(7) 0.0358(9) 0.0208(7) -0.0013(6) 0.0054(6) -0.0002(6)
O4 0.0178(7) 0.0232(8) 0.0202(7) -0.0005(6) 0.0074(5) -0.0010(6)
C1 0.0200(10) 0.0158(10) 0.0244(10) 0.0019(8) 0.0101(8) 0.0004(8)
C2 0.0173(9) 0.0168(10) 0.0241(10) 0.0013(8) 0.0064(8) -0.0003(7)
C3 0.0218(10) 0.0199(10) 0.0229(10) -0.0001(8) 0.0078(8) -0.0007(8)
C4 0.0230(10) 0.0211(11) 0.0263(10) -0.0013(8) 0.0117(8) 0.0005(8)
C5 0.0197(10) 0.0157(10) 0.0272(10) 0.0012(8) 0.0097(8) 0.0002(8)
C6 0.0180(9) 0.0142(9) 0.0239(10) 0.0008(7) 0.0071(8) -0.0007(7)
C7 0.0250(11) 0.0399(14) 0.0232(11) -0.0024(9) 0.0080(9) 0.0025(10)
C8 0.0416(14) 0.0525(17) 0.0264(12) 0.0076(11) 0.0124(11) 0.0046(12)
C9 0.0410(15) 0.0511(17) 0.0314(13) -0.0150(12) 0.0088(11) 0.0011(12)
C10 0.0175(10) 0.0253(11) 0.0298(11) -0.0002(9) 0.0091(8) 0.0031(8)
C11 0.0226(12) 0.0549(17) 0.0433(14) 0.0082(12) 0.0145(11) -0.0010(11)
C12 0.0257(13) 0.0310(14) 0.078(2) -0.0029(13) 0.0141(13) 0.0084(10)
C13 0.0177(9) 0.0228(10) 0.0186(9) 0.0001(8) 0.0062(8) 0.0004(8)
C14 0.0226(10) 0.0242(11) 0.0203(10) -0.0012(8) 0.0076(8) -0.0012(8)
C15 0.0211(10) 0.0284(12) 0.0219(10) -0.0035(8) 0.0070(8) -0.0050(9)
C16 0.0182(10) 0.0336(12) 0.0190(9) -0.0017(8) 0.0058(8) -0.0002(9)
C17 0.0210(10) 0.0246(11) 0.0239(10) 0.0002(8) 0.0061(8) 0.0038(8)
C18 0.0201(10) 0.0238(11) 0.0194(10) -0.0006(8) 0.0058(8) 0.0008(8)
C19 0.0266(11) 0.0214(11) 0.0352(12) -0.0006(9) 0.0091(9) -0.0024(9)
C20 0.074(2) 0.0318(15) 0.0407(15) 0.0088(12) 0.0189(14) 0.0080(14)
C21 0.0507(17) 0.0266(13) 0.0463(15) -0.0072(11) 0.0063(13) 0.0029(12)
C22 0.0183(10) 0.0380(13) 0.0283(11) -0.0025(10) 0.0046(9) 0.0002(9)
C23 0.0191(10) 0.0373(13) 0.0289(11) 0.0016(10) 0.0066(9) 0.0039(9)
C24 0.0278(13) 0.066(2) 0.0336(13) 0.0034(13) 0.0054(10) 0.0011(12)
C25 0.0200(10) 0.0190(11) 0.0312(11) 0.0004(8) 0.0048(9) 0.0015(8)
C26 0.0419(14) 0.0239(12) 0.0318(12) -0.0020(9) 0.0049(10) -0.0034(10)
C27 0.0364(13) 0.0295(13) 0.0345(13) 0.0020(10) 0.0098(10) -0.0071(10)
C28 0.0157(9) 0.0240(11) 0.0236(10) 0.0011(8) 0.0081(8) 0.0055(8)
C29 0.0141(9) 0.0270(11) 0.0277(11) -0.0007(9) 0.0064(8) 0.0034(8)
C30 0.0206(11) 0.0328(13) 0.0303(12) -0.0073(9) 0.0048(9) 0.0046(9)
C31 0.0404(14) 0.0372(14) 0.0234(11) -0.0036(10) 0.0026(10) 0.0162(11)
C32 0.0506(15) 0.0279(13) 0.0266(12) 0.0045(9) 0.0120(11) 0.0124(11)
C33 0.0286(11) 0.0245(11) 0.0268(11) 0.0026(9) 0.0118(9) 0.0077(9)
C34 0.0240(11) 0.0257(12) 0.0313(12) -0.0016(9) 0.0058(9) -0.0051(9)
C35 0.0512(16) 0.0289(14) 0.0461(15) 0.0047(11) 0.0171(13) 0.0059(12)
C36 0.0344(14) 0.0416(16) 0.0485(15) -0.0047(12) 0.0142(12) -0.0155(12)
C37 0.029(2) 0.053(3) 0.0238(19) 0.0005(17) 0.0084(16) -0.0110(19)
C38 0.039(4) 0.054(3) 0.036(3) -0.015(2) -0.007(3) 0.005(3)
C39 0.042(5) 0.040(3) 0.046(5) 0.014(3) -0.016(3) -0.006(2)
C37A 0.035(5) 0.029(5) 0.015(3) 0.005(3) 0.008(3) 0.004(4)
C38A 0.049(9) 0.057(7) 0.023(5) -0.013(4) -0.005(6) 0.015(7)
C39A 0.033(8) 0.037(7) 0.038(8) -0.003(5) 0.000(5) 0.006(6)
C40 0.0386(13) 0.0233(12) 0.0306(12) 0.0048(9) 0.0128(10) 0.0013(10)
C41 0.0419(15) 0.0322(14) 0.0437(14) 0.0094(11) 0.0192(12) 0.0019(11)
C42 0.0529(16) 0.0250(13) 0.0453(15) 0.0026(11) 0.0191(13) 0.0058(11)
C43 0.0209(10) 0.0142(9) 0.0244(10) 0.0000(8) 0.0094(8) -0.0007(7)
C44 0.0156(9) 0.0175(10) 0.0253(10) -0.0006(8) 0.0064(8) -0.0016(7)
C45 0.0201(10) 0.0221(11) 0.0223(10) -0.0012(8) 0.0061(8) -0.0011(8)
C46 0.0213(10) 0.0273(11) 0.0242(10) 0.0031(8) 0.0106(8) 0.0003(8)
C47 0.0177(10) 0.0208(10) 0.0273(10) 0.0026(8) 0.0079(8) 0.0002(8)
C48 0.0196(10) 0.0157(10) 0.0234(10) 0.0014(8) 0.0056(8) 0.0002(8)
C49 0.0228(11) 0.0399(14) 0.0225(10) -0.0022(9) 0.0080(8) -0.0040(9)
C50 0.0329(13) 0.0514(17) 0.0308(12) -0.0124(11) 0.0106(10) -0.0072(12)
C51 0.0352(13) 0.0500(16) 0.0269(12) 0.0093(11) 0.0074(10) 0.0024(12)
C52 0.0165(10) 0.0428(14) 0.0276(11) 0.0078(10) 0.0074(8) 0.0003(9)
C53 0.0218(12) 0.065(2) 0.0499(16) -0.0009(14) 0.0144(11) 0.0064(12)
C54 0.0264(14) 0.0570(19) 0.076(2) -0.0100(16) 0.0135(14) -0.0152(13)
C55 0.0181(9) 0.0214(10) 0.0193(9) -0.0015(8) 0.0064(8) -0.0018(8)
C56 0.0226(10) 0.0209(10) 0.0175(9) -0.0004(8) 0.0062(8) -0.0001(8)
C57 0.0218(10) 0.0241(11) 0.0217(10) 0.0007(8) 0.0065(8) 0.0036(8)
C58 0.0177(10) 0.0272(11) 0.0202(10) -0.0022(8) 0.0053(8) -0.0004(8)
C59 0.0202(10) 0.0206(11) 0.0268(11) -0.0030(8) 0.0061(8) -0.0038(8)
C60 0.0180(10) 0.0188(10) 0.0260(10) -0.0009(8) 0.0072(8) -0.0001(8)
C61 0.0220(10) 0.0217(11) 0.0301(11) 0.0005(9) 0.0078(9) -0.0013(8)
C62 0.0398(14) 0.0232(12) 0.0327(12) -0.0031(9) 0.0080(10) -0.0043(10)
C63 0.0439(15) 0.0251(12) 0.0354(13) 0.0053(10) 0.0065(11) -0.0028(11)
C64 0.0166(10) 0.0277(12) 0.0328(12) -0.0042(9) 0.0040(9) -0.0008(8)
C65 0.0212(11) 0.0393(14) 0.0363(13) -0.0040(10) 0.0105(10) -0.0011(10)
C66 0.0240(12) 0.0514(16) 0.0340(13) -0.0114(11) 0.0031(10) -0.0048(11)
C67 0.0186(10) 0.0196(11) 0.0394(12) 0.0000(9) 0.0066(9) 0.0003(8)
C68 0.0292(13) 0.0294(13) 0.0508(15) 0.0103(11) 0.0081(11) 0.0017(10)
C69 0.0400(15) 0.0278(13) 0.0554(17) -0.0094(12) 0.0158(12) 0.0019(11)
C70 0.0157(9) 0.0226(11) 0.0236(10) 0.0021(8) 0.0068(8) -0.0034(8)
C71 0.0149(9) 0.0239(11) 0.0283(11) 0.0029(8) 0.0098(8) -0.0005(8)
C72 0.0177(10) 0.0257(11) 0.0301(11) 0.0077(9) 0.0076(8) 0.0015(8)
C73 0.0168(9) 0.0315(12) 0.0250(10) 0.0032(9) 0.0057(8) -0.0037(8)
C74 0.0225(10) 0.0231(11) 0.0269(11) -0.0003(8) 0.0057(8) -0.0043(8)
C75 0.0210(10) 0.0191(10) 0.0251(10) 0.0025(8) 0.0052(8) -0.0020(8)
C76 0.0245(11) 0.0219(11) 0.0290(11) 0.0027(9) 0.0108(9) 0.0041(9)
C77 0.0309(12) 0.0220(12) 0.0450(14) -0.0036(10) 0.0140(11) -0.0031(9)
C78 0.0317(13) 0.0286(13) 0.0441(14) 0.0032(10) 0.0141(11) 0.0097(10)
C79 0.0198(10) 0.0365(13) 0.0269(11) 0.0046(9) 0.0009(9) 0.0009(9)
C80 0.0489(17) 0.069(2) 0.0261(13) 0.0100(13) 0.0031(11) -0.0172(15)
C81 0.0405(15) 0.0456(16) 0.0328(13) -0.0045(11) -0.0087(11) 0.0026(12)
C82 0.0322(12) 0.0186(11) 0.0245(11) 0.0009(8) -0.0017(9) -0.0003(9)
C83 0.0340(13) 0.0243(12) 0.0351(13) -0.0033(10) 0.0008(10) 0.0075(10)
C84 0.0476(15) 0.0216(12) 0.0394(14) 0.0008(10) 0.0056(12) -0.0051(11)
C91 0.068(2) 0.053(2) 0.058(2) 0.0075(16) 0.0132(17) -0.0022(17)
C92 0.069(2) 0.0419(17) 0.0440(16) 0.0019(13) 0.0156(15) -0.0052(15)
C93 0.077(2) 0.0308(14) 0.0353(14) 0.0025(11) 0.0129(14) 0.0000(14)
C94 0.077(2) 0.0329(15) 0.0340(14) -0.0063(11) 0.0166(14) -0.0109(14)
C95 0.083(2) 0.0373(16) 0.0424(16) -0.0055(12) 0.0239(16) -0.0105(15)
C96 0.081(2) 0.050(2) 0.058(2) -0.0119(15) 0.0268(18) -0.0111(17)
C101 0.059(4) 0.027(3) 0.117(7) 0.015(4) 0.017(3) 0.001(3)
C102 0.047(3) 0.053(3) 0.074(3) -0.019(2) 0.016(2) 0.001(2)
C103 0.044(3) 0.070(3) 0.055(3) 0.016(2) -0.002(2) -0.005(2)
C104 0.053(3) 0.065(3) 0.064(3) 0.003(3) 0.010(2) -0.016(2)
C105 0.061(3) 0.064(3) 0.051(3) -0.002(2) 0.012(2) -0.013(3)
C106 0.083(5) 0.054(3) 0.069(4) -0.006(3) 0.038(3) -0.018(3)
C111 0.106(4) 0.053(2) 0.099(3) 0.010(2) 0.009(3) 0.013(2)
C112 0.102(3) 0.051(2) 0.071(3) 0.0090(18) -0.010(2) 0.008(2)
C113 0.109(3) 0.0416(19) 0.054(2) -0.0080(16) -0.006(2) 0.008(2)

loop_
_atom_type_symbol
_atom_type_description
_atom_type_scat_dispersion_real
_atom_type_scat_dispersion_imag
_atom_type_scat_source
C C 0.0033 0.0016 'International Tables Vol C Tables 4.2.6.8 and 6.1.1.4'
H H 0.0000 0.0000 'International Tables Vol C Tables 4.2.6.8 and 6.1.1.4'
O O 0.0106 0.0060 'International Tables Vol C Tables 4.2.6.8 and 6.1.1.4'
Co Co 0.3494 0.9721 'International Tables Vol C Tables 4.2.6.8 and 6.1.1.4'

loop_
_geom_angle_atom_site_label_1
_geom_angle_atom_site_label_2
_geom_angle_atom_site_label_3
_geom_angle
_geom_angle_site_symmetry_1
O3 Co1 O2 80.09(7) .
O3 Co1 O1 170.79(7) .
O2 Co1 O1 91.17(6) .
O3 Co1 C13 106.59(7) .
O2 Co1 C13 173.30(7) .
O1 Co1 C13 82.18(7) .
O3 Co1 Co2 40.14(5) .
O2 Co1 Co2 39.95(5) .
O1 Co1 Co2 131.05(4) .
C13 Co1 Co2 146.73(5) .
O2 Co2 O3 79.88(7) .
O2 Co2 O4 171.00(7) .
O3 Co2 O4 91.62(6) .
O2 Co2 C55 105.90(7) .
O3 Co2 C55 172.78(7) .
O4 Co2 C55 82.36(7) .
O2 Co2 Co1 40.03(5) .
O3 Co2 Co1 39.85(5) .
O4 Co2 Co1 131.39(4) .
C55 Co2 Co1 145.72(5) .
O1 Co1A Co2A 149.0(8) .
O4 Co2A Co1A 149.9(8) .
C1 O1 Co1A 153.3(5) .
C1 O1 Co1 120.48(13) .
Co2 O2 Co1 100.01(7) .
Co1 O3 Co2 100.01(7) .
C43 O4 Co2A 153.6(5) .
C43 O4 Co2 120.51(13) .
O1 C1 C2 119.24(18) .
O1 C1 C6 119.28(18) .
C2 C1 C6 121.48(18) .
C1 C2 C3 120.14(18) .
C1 C2 C13 116.49(17) .
C3 C2 C13 123.37(18) .
C4 C3 C2 118.05(19) .
C4 C3 C7 120.25(18) .
C2 C3 C7 121.69(18) .
C3 C4 C5 122.91(19) .
C3 C4 H4 118.5 .
C5 C4 H4 118.5 .
C4 C5 C6 119.24(18) .
C4 C5 C10 119.89(18) .
C6 C5 C10 120.86(18) .
C5 C6 C1 118.18(18) .
C5 C6 C28 123.12(18) .
C1 C6 C28 118.68(17) .
C3 C7 C9 112.1(2) .
C3 C7 C8 110.46(19) .
C9 C7 C8 110.3(2) .
C3 C7 H7 107.9 .
C9 C7 H7 107.9 .
C8 C7 H7 107.9 .
C7 C8 H8A 109.5 .
C7 C8 H8B 109.5 .
H8A C8 H8B 109.5 .
C7 C8 H8C 109.5 .
H8A C8 H8C 109.5 .
H8B C8 H8C 109.5 .
C7 C9 H9A 109.5 .
C7 C9 H9B 109.5 .
H9A C9 H9B 109.5 .
C7 C9 H9C 109.5 .
H9A C9 H9C 109.5 .
H9B C9 H9C 109.5 .
C12 C10 C5 110.12(18) .
C12 C10 C11 110.3(2) .
C5 C10 C11 113.35(18) .
C12 C10 H10 107.6 .
C5 C10 H10 107.6 .
C11 C10 H10 107.6 .
C10 C11 H11A 109.5 .
C10 C11 H11B 109.5 .
H11A C11 H11B 109.5 .
C10 C11 H11C 109.5 .
H11A C11 H11C 109.5 .
H11B C11 H11C 109.5 .
C10 C12 H12A 109.5 .
C10 C12 H12B 109.5 .
H12A C12 H12B 109.5 .
C10 C12 H12C 109.5 .
H12A C12 H12C 109.5 .
H12B C12 H12C 109.5 .
C18 C13 C14 119.23(18) .
C18 C13 C2 120.11(18) .
C14 C13 C2 120.36(18) .
C18 C13 Co1 83.08(12) .
C14 C13 Co1 90.83(12) .
C2 C13 Co1 101.41(12) .
C15 C14 C13 118.82(19) .
C15 C14 C19 119.92(19) .
C13 C14 C19 121.26(18) .
C16 C15 C14 122.5(2) .
C16 C15 H15 118.8 .
C14 C15 H15 118.8 .
C15 C16 C17 118.53(19) .
C15 C16 C22 120.7(2) .
C17 C16 C22 120.8(2) .
C16 C17 C18 122.3(2) .
C16 C17 H17 118.8 .
C18 C17 H17 118.8 .
C17 C18 C13 118.63(19) .
C17 C18 C25 119.76(19) .
C13 C18 C25 121.56(18) .
C14 C19 C20 111.18(19) .
C14 C19 C21 112.22(19) .
C20 C19 C21 110.3(2) .
C14 C19 H19 107.7 .
C20 C19 H19 107.7 .
C21 C19 H19 107.7 .
C19 C20 H20A 109.5 .
C19 C20 H20B 109.5 .
H20A C20 H20B 109.5 .
C19 C20 H20C 109.5 .
H20A C20 H20C 109.5 .
H20B C20 H20C 109.5 .
C19 C21 H21A 109.5 .
C19 C21 H21B 109.5 .
H21A C21 H21B 109.5 .
C19 C21 H21C 109.5 .
H21A C21 H21C 109.5 .
H21B C21 H21C 109.5 .
C24 C22 C16 110.39(18) .
C24 C22 C23 112.5(2) .
C16 C22 C23 111.44(18) .
C24 C22 H22 107.4 .
C16 C22 H22 107.4 .
C23 C22 H22 107.4 .
C22 C23 H23A 109.5 .
C22 C23 H23B 109.5 .
H23A C23 H23B 109.5 .
C22 C23 H23C 109.5 .
H23A C23 H23C 109.5 .
H23B C23 H23C 109.5 .
C22 C24 H24A 109.5 .
C22 C24 H24B 109.5 .
H24A C24 H24B 109.5 .
C22 C24 H24C 109.5 .
H24A C24 H24C 109.5 .
H24B C24 H24C 109.5 .
C18 C25 C27 111.53(18) .
C18 C25 C26 112.09(18) .
C27 C25 C26 109.31(18) .
C18 C25 H25 107.9 .
C27 C25 H25 107.9 .
C26 C25 H25 107.9 .
C25 C26 H26A 109.5 .
C25 C26 H26B 109.5 .
H26A C26 H26B 109.5 .
C25 C26 H26C 109.5 .
H26A C26 H26C 109.5 .
H26B C26 H26C 109.5 .
C25 C27 H27A 109.5 .
C25 C27 H27B 109.5 .
H27A C27 H27B 109.5 .
C25 C27 H27C 109.5 .
H27A C27 H27C 109.5 .
H27B C27 H27C 109.5 .
C29 C28 C33 119.5(2) .
C29 C28 C6 119.81(18) .
C33 C28 C6 120.70(19) .
C30 C29 C28 119.3(2) .
C30 C29 C34 119.6(2) .
C28 C29 C34 121.04(19) .
C29 C30 C31 121.9(2) .
C29 C30 H30 119.1 .
C31 C30 H30 119.1 .
C32 C31 C30 117.6(2) .
C32 C31 C37 114.5(3) .
C30 C31 C37 127.5(3) .
C32 C31 C37A 133.5(4) .
C30 C31 C37A 108.0(4) .
C31 C32 C33 122.8(2) .
C31 C32 H32 118.6 .
C33 C32 H32 118.6 .
C32 C33 C28 118.9(2) .
C32 C33 C40 118.6(2) .
C28 C33 C40 122.5(2) .
C29 C34 C35 110.35(19) .
C29 C34 C36 112.4(2) .
C35 C34 C36 111.0(2) .
C29 C34 H34 107.6 .
C35 C34 H34 107.6 .
C36 C34 H34 107.6 .
C34 C35 H35A 109.5 .
C34 C35 H35B 109.5 .
H35A C35 H35B 109.5 .
C34 C35 H35C 109.5 .
H35A C35 H35C 109.5 .
H35B C35 H35C 109.5 .
C34 C36 H36A 109.5 .
C34 C36 H36B 109.5 .
H36A C36 H36B 109.5 .
C34 C36 H36C 109.5 .
H36A C36 H36C 109.5 .
H36B C36 H36C 109.5 .
C38 C37 C39 110.2(5) .
C38 C37 C31 111.5(4) .
C39 C37 C31 109.6(5) .
C38 C37 H37 108.5 .
C39 C37 H37 108.5 .
C31 C37 H37 108.5 .
C37 C38 H38A 109.5 .
C37 C38 H38B 109.5 .
H38A C38 H38B 109.5 .
C37 C38 H38C 109.5 .
H38A C38 H38C 109.5 .
H38B C38 H38C 109.5 .
C37 C39 H39A 109.5 .
C37 C39 H39B 109.5 .
H39A C39 H39B 109.5 .
C37 C39 H39C 109.5 .
H39A C39 H39C 109.5 .
H39B C39 H39C 109.5 .
C39A C37A C38A 110.4(7) .
C39A C37A C31 109.6(12) .
C38A C37A C31 108.5(8) .
C39A C37A H37A 109.5 .
C38A C37A H37A 109.5 .
C31 C37A H37A 109.5 .
C37A C38A H38D 109.5 .
C37A C38A H38E 109.5 .
H38D C38A H38E 109.5 .
C37A C38A H38F 109.5 .
H38D C38A H38F 109.5 .
H38E C38A H38F 109.5 .
C37A C39A H39D 109.5 .
C37A C39A H39E 109.5 .
H39D C39A H39E 109.5 .
C37A C39A H39F 109.5 .
H39D C39A H39F 109.5 .
H39E C39A H39F 109.5 .
C33 C40 C41 110.9(2) .
C33 C40 C42 111.9(2) .
C41 C40 C42 110.6(2) .
C33 C40 H40 107.7 .
C41 C40 H40 107.7 .
C42 C40 H40 107.7 .
C40 C41 H41A 109.5 .
C40 C41 H41B 109.5 .
H41A C41 H41B 109.5 .
C40 C41 H41C 109.5 .
H41A C41 H41C 109.5 .
H41B C41 H41C 109.5 .
C40 C42 H42A 109.5 .
C40 C42 H42B 109.5 .
H42A C42 H42B 109.5 .
C40 C42 H42C 109.5 .
H42A C42 H42C 109.5 .
H42B C42 H42C 109.5 .
O4 C43 C44 118.66(18) .
O4 C43 C48 119.44(18) .
C44 C43 C48 121.90(18) .
C45 C44 C43 119.97(18) .
C45 C44 C55 123.59(18) .
C43 C44 C55 116.40(17) .
C46 C45 C44 117.90(19) .
C46 C45 C49 119.57(18) .
C44 C45 C49 122.53(18) .
C45 C46 C47 123.07(19) .
C45 C46 H46 118.5 .
C47 C46 H46 118.5 .
C46 C47 C48 118.85(19) .
C46 C47 C52 120.01(18) .
C48 C47 C52 121.13(18) .
C43 C48 C47 118.30(18) .
C43 C48 C70 119.82(17) .
C47 C48 C70 121.86(18) .
C45 C49 C50 111.8(2) .
C45 C49 C51 111.38(19) .
C50 C49 C51 110.0(2) .
C45 C49 H49 107.8 .
C50 C49 H49 107.8 .
C51 C49 H49 107.8 .
C49 C50 H50A 109.5 .
C49 C50 H50B 109.5 .
H50A C50 H50B 109.5 .
C49 C50 H50C 109.5 .
H50A C50 H50C 109.5 .
H50B C50 H50C 109.5 .
C49 C51 H51A 109.5 .
C49 C51 H51B 109.5 .
H51A C51 H51B 109.5 .
C49 C51 H51C 109.5 .
H51A C51 H51C 109.5 .
H51B C51 H51C 109.5 .
C54 C52 C53 110.1(2) .
C54 C52 C47 112.2(2) .
C53 C52 C47 113.55(19) .
C54 C52 H52 106.8 .
C53 C52 H52 106.8 .
C47 C52 H52 106.8 .
C52 C53 H53A 109.5 .
C52 C53 H53B 109.5 .
H53A C53 H53B 109.5 .
C52 C53 H53C 109.5 .
H53A C53 H53C 109.5 .
H53B C53 H53C 109.5 .
C52 C54 H54A 109.5 .
C52 C54 H54B 109.5 .
H54A C54 H54B 109.5 .
C52 C54 H54C 109.5 .
H54A C54 H54C 109.5 .
H54B C54 H54C 109.5 .
C60 C55 C56 119.15(18) .
C60 C55 C44 119.54(18) .
C56 C55 C44 120.97(18) .
C60 C55 Co2 84.26(12) .
C56 C55 Co2 89.85(12) .
C44 C55 Co2 101.53(12) .
C57 C56 C55 118.73(19) .
C57 C56 C61 119.88(19) .
C55 C56 C61 121.38(18) .
C58 C57 C56 122.47(19) .
C58 C57 H57 118.8 .
C56 C57 H57 118.8 .
C59 C58 C57 118.08(19) .
C59 C58 C64 120.37(19) .
C57 C58 C64 121.50(19) .
C58 C59 C60 122.7(2) .
C58 C59 H59 118.6 .
C60 C59 H59 118.6 .
C59 C60 C55 118.81(19) .
C59 C60 C67 118.82(18) .
C55 C60 C67 122.28(18) .
C56 C61 C63 112.96(18) .
C56 C61 C62 110.68(18) .
C63 C61 C62 109.49(19) .
C56 C61 H61 107.8 .
C63 C61 H61 107.8 .
C62 C61 H61 107.8 .
C61 C62 H62A 109.5 .
C61 C62 H62B 109.5 .
H62A C62 H62B 109.5 .
C61 C62 H62C 109.5 .
H62A C62 H62C 109.5 .
H62B C62 H62C 109.5 .
C61 C63 H63A 109.5 .
C61 C63 H63B 109.5 .
H63A C63 H63B 109.5 .
C61 C63 H63C 109.5 .
H63A C63 H63C 109.5 .
H63B C63 H63C 109.5 .
C58 C64 C66 111.41(18) .
C58 C64 C65 110.62(18) .
C66 C64 C65 110.0(2) .
C58 C64 H64 108.2 .
C66 C64 H64 108.2 .
C65 C64 H64 108.2 .
C64 C65 H65A 109.5 .
C64 C65 H65B 109.5 .
H65A C65 H65B 109.5 .
C64 C65 H65C 109.5 .
H65A C65 H65C 109.5 .
H65B C65 H65C 109.5 .
C64 C66 H66A 109.5 .
C64 C66 H66B 109.5 .
H66A C66 H66B 109.5 .
C64 C66 H66C 109.5 .
H66A C66 H66C 109.5 .
H66B C66 H66C 109.5 .
C60 C67 C68 112.19(19) .
C60 C67 C69 110.21(19) .
C68 C67 C69 110.3(2) .
C60 C67 H67 108.0 .
C68 C67 H67 108.0 .
C69 C67 H67 108.0 .
C67 C68 H68A 109.5 .
C67 C68 H68B 109.5 .
H68A C68 H68B 109.5 .
C67 C68 H68C 109.5 .
H68A C68 H68C 109.5 .
H68B C68 H68C 109.5 .
C67 C69 H69A 109.5 .
C67 C69 H69B 109.5 .
H69A C69 H69B 109.5 .
C67 C69 H69C 109.5 .
H69A C69 H69C 109.5 .
H69B C69 H69C 109.5 .
C75 C70 C71 119.28(19) .
C75 C70 C48 120.31(18) .
C71 C70 C48 120.41(18) .
C72 C71 C70 119.0(2) .
C72 C71 C76 120.98(19) .
C70 C71 C76 119.84(18) .
C71 C72 C73 122.4(2) .
C71 C72 H72 118.8 .
C73 C72 H72 118.8 .
C74 C73 C72 117.9(2) .
C74 C73 C79 122.7(2) .
C72 C73 C79 119.5(2) .
C73 C74 C75 121.9(2) .
C73 C74 H74 119.0 .
C75 C74 H74 119.0 .
C74 C75 C70 119.41(19) .
C74 C75 C82 118.36(19) .
C70 C75 C82 122.21(18) .
C71 C76 C78 114.70(19) .
C71 C76 C77 108.78(17) .
C78 C76 C77 109.81(19) .
C71 C76 H76 107.8 .
C78 C76 H76 107.8 .
C77 C76 H76 107.8 .
C76 C77 H77A 109.5 .
C76 C77 H77B 109.5 .
H77A C77 H77B 109.5 .
C76 C77 H77C 109.5 .
H77A C77 H77C 109.5 .
H77B C77 H77C 109.5 .
C76 C78 H78A 109.5 .
C76 C78 H78B 109.5 .
H78A C78 H78B 109.5 .
C76 C78 H78C 109.5 .
H78A C78 H78C 109.5 .
H78B C78 H78C 109.5 .
C81 C79 C80 110.0(2) .
C81 C79 C73 114.0(2) .
C80 C79 C73 110.50(19) .
C81 C79 H79 107.4 .
C80 C79 H79 107.4 .
C73 C79 H79 107.4 .
C79 C80 H80A 109.5 .
C79 C80 H80B 109.5 .
H80A C80 H80B 109.5 .
C79 C80 H80C 109.5 .
H80A C80 H80C 109.5 .
H80B C80 H80C 109.5 .
C79 C81 H81A 109.5 .
C79 C81 H81B 109.5 .
H81A C81 H81B 109.5 .
C79 C81 H81C 109.5 .
H81A C81 H81C 109.5 .
H81B C81 H81C 109.5 .
C75 C82 C84 112.85(19) .
C75 C82 C83 110.42(18) .
C84 C82 C83 110.3(2) .
C75 C82 H82 107.7 .
C84 C82 H82 107.7 .
C83 C82 H82 107.7 .
C82 C83 H83A 109.5 .
C82 C83 H83B 109.5 .
H83A C83 H83B 109.5 .
C82 C83 H83C 109.5 .
H83A C83 H83C 109.5 .
H83B C83 H83C 109.5 .
C82 C84 H84A 109.5 .
C82 C84 H84B 109.5 .
H84A C84 H84B 109.5 .
C82 C84 H84C 109.5 .
H84A C84 H84C 109.5 .
H84B C84 H84C 109.5 .
C92 C91 H91A 109.5 .
C92 C91 H91B 109.5 .
H91A C91 H91B 109.5 .
C92 C91 H91C 109.5 .
H91A C91 H91C 109.5 .
H91B C91 H91C 109.5 .
C93 C92 C91 113.8(3) .
C93 C92 H92A 108.8 .
C91 C92 H92A 108.8 .
C93 C92 H92B 108.8 .
C91 C92 H92B 108.8 .
H92A C92 H92B 107.7 .
C92 C93 C94 114.7(2) .
C92 C93 H93A 108.6 .
C94 C93 H93A 108.6 .
C92 C93 H93B 108.6 .
C94 C93 H93B 108.6 .
H93A C93 H93B 107.6 .
C93 C94 C95 114.2(2) .
C93 C94 H94A 108.7 .
C95 C94 H94A 108.7 .
C93 C94 H94B 108.7 .
C95 C94 H94B 108.7 .
H94A C94 H94B 107.6 .
C96 C95 C94 112.8(3) .
C96 C95 H95A 109.0 .
C94 C95 H95A 109.0 .
C96 C95 H95B 109.0 .
C94 C95 H95B 109.0 .
H95A C95 H95B 107.8 .
C95 C96 H96A 109.5 .
C95 C96 H96B 109.5 .
H96A C96 H96B 109.5 .
C95 C96 H96C 109.5 .
H96A C96 H96C 109.5 .
H96B C96 H96C 109.5 .
C102 C101 H10A 109.5 .
C102 C101 H10B 109.5 .
H10A C101 H10B 109.5 .
C102 C101 H10C 109.5 .
H10A C101 H10C 109.5 .
H10B C101 H10C 109.5 .
C103 C102 C101 108.3(5) .
C103 C102 H10D 110.0 .
C101 C102 H10D 110.0 .
C103 C102 H10E 110.0 .
C101 C102 H10E 110.0 .
H10D C102 H10E 108.4 .
C102 C103 C104 116.7(4) .
C102 C103 H10F 108.1 .
C104 C103 H10F 108.1 .
C102 C103 H10G 108.1 .
C104 C103 H10G 108.1 .
H10F C103 H10G 107.3 .
C105 C104 C103 115.8(4) .
C105 C104 H10H 108.3 .
C103 C104 H10H 108.3 .
C105 C104 H10I 108.3 .
C103 C104 H10I 108.3 .
H10H C104 H10I 107.4 .
C106 C105 C104 114.2(5) .
C106 C105 H10J 108.7 .
C104 C105 H10J 108.7 .
C106 C105 H10K 108.7 .
C104 C105 H10K 108.7 .
H10J C105 H10K 107.6 .
C105 C106 H10L 109.5 .
C105 C106 H10M 109.5 .
H10L C106 H10M 109.5 .
C105 C106 H10N 109.5 .
H10L C106 H10N 109.5 .
H10M C106 H10N 109.5 .
C12A C11A H11D 109.5 .
C12A C11A H11E 109.5 .
H11D C11A H11E 109.5 .
C12A C11A H11F 109.5 .
H11D C11A H11F 109.5 .
H11E C11A H11F 109.5 .
C13A C12A C11A 119.5(13) .
C13A C12A H12D 107.4 .
C11A C12A H12D 107.4 .
C13A C12A H12E 107.4 .
C11A C12A H12E 107.4 .
H12D C12A H12E 107.0 .
C14A C13A C12A 114.4(11) .
C14A C13A H13A 108.7 .
C12A C13A H13A 108.7 .
C14A C13A H13B 108.7 .
C12A C13A H13B 108.7 .
H13A C13A H13B 107.6 .
C15A C14A C13A 122.9(13) .
C15A C14A H14A 106.6 .
C13A C14A H14A 106.6 .
C15A C14A H14B 106.6 .
C13A C14A H14B 106.6 .
H14A C14A H14B 106.6 .
C14A C15A C16A 119.2(15) .
C14A C15A H15A 107.5 .
C16A C15A H15A 107.5 .
C14A C15A H15B 107.5 .
C16A C15A H15B 107.5 .
H15A C15A H15B 107.0 .
C15A C16A H16A 109.5 .
C15A C16A H16B 109.5 .
H16A C16A H16B 109.5 .
C15A C16A H16C 109.5 .
H16A C16A H16C 109.5 .
H16B C16A H16C 109.5 .
C112 C111 H11G 109.5 .
C112 C111 H11H 109.5 .
H11G C111 H11H 109.5 .
C112 C111 H11I 109.5 .
H11G C111 H11I 109.5 .
H11H C111 H11I 109.5 .
C113 C112 C111 113.8(3) .
C113 C112 H11J 108.8 .
C111 C112 H11J 108.8 .
C113 C112 H11K 108.8 .
C111 C112 H11K 108.8 .
H11J C112 H11K 107.7 .
C113 C113 C112 114.4(4) 3_675
C113 C113 H11L 108.7 3_675
C112 C113 H11L 108.7 .
C113 C113 H11M 108.7 3_675
C112 C113 H11M 108.7 .
H11L C113 H11M 107.6 .

loop_
_geom_bond_atom_site_label_1
_geom_bond_atom_site_label_2
_geom_bond_distance
_geom_bond_site_symmetry_2
Co1 O3 1.7704(15) .
Co1 O2 1.7771(15) .
Co1 O1 1.8291(14) .
Co1 C13 2.2869(19) .
Co1 Co2 2.7208(4) .
Co2 O2 1.7743(15) .
Co2 O3 1.7811(15) .
Co2 O4 1.8302(14) .
Co2 C55 2.2683(19) .
Co1A O1 1.776(14) .
Co1A Co2A 2.568(19) .
Co2A O4 1.709(14) .
O1 C1 1.342(2) .
O4 C43 1.342(2) .
C1 C2 1.396(3) .
C1 C6 1.408(3) .
C2 C3 1.397(3) .
C2 C13 1.503(3) .
C3 C4 1.388(3) .
C3 C7 1.521(3) .
C4 C5 1.390(3) .
C4 H4 0.9500 .
C5 C6 1.407(3) .
C5 C10 1.523(3) .
C6 C28 1.495(3) .
C7 C9 1.522(3) .
C7 C8 1.534(3) .
C7 H7 1.0000 .
C8 H8A 0.9800 .
C8 H8B 0.9800 .
C8 H8C 0.9800 .
C9 H9A 0.9800 .
C9 H9B 0.9800 .
C9 H9C 0.9800 .
C10 C12 1.521(3) .
C10 C11 1.526(3) .
C10 H10 1.0000 .
C11 H11A 0.9800 .
C11 H11B 0.9800 .
C11 H11C 0.9800 .
C12 H12A 0.9800 .
C12 H12B 0.9800 .
C12 H12C 0.9800 .
C13 C18 1.427(3) .
C13 C14 1.431(3) .
C14 C15 1.390(3) .
C14 C19 1.521(3) .
C15 C16 1.383(3) .
C15 H15 0.9500 .
C16 C17 1.392(3) .
C16 C22 1.522(3) .
C17 C18 1.395(3) .
C17 H17 0.9500 .
C18 C25 1.522(3) .
C19 C20 1.522(3) .
C19 C21 1.527(3) .
C19 H19 1.0000 .
C20 H20A 0.9800 .
C20 H20B 0.9800 .
C20 H20C 0.9800 .
C21 H21A 0.9800 .
C21 H21B 0.9800 .
C21 H21C 0.9800 .
C22 C24 1.509(3) .
C22 C23 1.531(3) .
C22 H22 1.0000 .
C23 H23A 0.9800 .
C23 H23B 0.9800 .
C23 H23C 0.9800 .
C24 H24A 0.9800 .
C24 H24B 0.9800 .
C24 H24C 0.9800 .
C25 C27 1.527(3) .
C25 C26 1.532(3) .
C25 H25 1.0000 .
C26 H26A 0.9800 .
C26 H26B 0.9800 .
C26 H26C 0.9800 .
C27 H27A 0.9800 .
C27 H27B 0.9800 .
C27 H27C 0.9800 .
C28 C29 1.407(3) .
C28 C33 1.408(3) .
C29 C30 1.388(3) .
C29 C34 1.513(3) .
C30 C31 1.395(4) .
C30 H30 0.9500 .
C31 C32 1.382(4) .
C31 C37 1.529(4) .
C31 C37A 1.585(7) .
C32 C33 1.385(3) .
C32 H32 0.9500 .
C33 C40 1.523(3) .
C34 C35 1.530(3) .
C34 C36 1.538(3) .
C34 H34 1.0000 .
C35 H35A 0.9800 .
C35 H35B 0.9800 .
C35 H35C 0.9800 .
C36 H36A 0.9800 .
C36 H36B 0.9800 .
C36 H36C 0.9800 .
C37 C38 1.515(5) .
C37 C39 1.522(6) .
C37 H37 1.0000 .
C38 H38A 0.9800 .
C38 H38B 0.9800 .
C38 H38C 0.9800 .
C39 H39A 0.9800 .
C39 H39B 0.9800 .
C39 H39C 0.9800 .
C37A C39A 1.516(8) .
C37A C38A 1.521(7) .
C37A H37A 1.0000 .
C38A H38D 0.9800 .
C38A H38E 0.9800 .
C38A H38F 0.9800 .
C39A H39D 0.9800 .
C39A H39E 0.9800 .
C39A H39F 0.9800 .
C40 C41 1.531(3) .
C40 C42 1.532(3) .
C40 H40 1.0000 .
C41 H41A 0.9800 .
C41 H41B 0.9800 .
C41 H41C 0.9800 .
C42 H42A 0.9800 .
C42 H42B 0.9800 .
C42 H42C 0.9800 .
C43 C44 1.398(3) .
C43 C48 1.403(3) .
C44 C45 1.397(3) .
C44 C55 1.508(3) .
C45 C46 1.394(3) .
C45 C49 1.524(3) .
C46 C47 1.396(3) .
C46 H46 0.9500 .
C47 C48 1.410(3) .
C47 C52 1.524(3) .
C48 C70 1.499(3) .
C49 C50 1.526(3) .
C49 C51 1.530(3) .
C49 H49 1.0000 .
C50 H50A 0.9800 .
C50 H50B 0.9800 .
C50 H50C 0.9800 .
C51 H51A 0.9800 .
C51 H51B 0.9800 .
C51 H51C 0.9800 .
C52 C54 1.514(4) .
C52 C53 1.515(3) .
C52 H52 1.0000 .
C53 H53A 0.9800 .
C53 H53B 0.9800 .
C53 H53C 0.9800 .
C54 H54A 0.9800 .
C54 H54B 0.9800 .
C54 H54C 0.9800 .
C55 C60 1.427(3) .
C55 C56 1.428(3) .
C56 C57 1.397(3) .
C56 C61 1.521(3) .
C57 C58 1.390(3) .
C57 H57 0.9500 .
C58 C59 1.388(3) .
C58 C64 1.515(3) .
C59 C60 1.391(3) .
C59 H59 0.9500 .
C60 C67 1.521(3) .
C61 C63 1.529(3) .
C61 C62 1.535(3) .
C61 H61 1.0000 .
C62 H62A 0.9800 .
C62 H62B 0.9800 .
C62 H62C 0.9800 .
C63 H63A 0.9800 .
C63 H63B 0.9800 .
C63 H63C 0.9800 .
C64 C66 1.528(3) .
C64 C65 1.531(3) .
C64 H64 1.0000 .
C65 H65A 0.9800 .
C65 H65B 0.9800 .
C65 H65C 0.9800 .
C66 H66A 0.9800 .
C66 H66B 0.9800 .
C66 H66C 0.9800 .
C67 C68 1.528(3) .
C67 C69 1.533(3) .
C67 H67 1.0000 .
C68 H68A 0.9800 .
C68 H68B 0.9800 .
C68 H68C 0.9800 .
C69 H69A 0.9800 .
C69 H69B 0.9800 .
C69 H69C 0.9800 .
C70 C75 1.397(3) .
C70 C71 1.416(3) .
C71 C72 1.386(3) .
C71 C76 1.522(3) .
C72 C73 1.388(3) .
C72 H72 0.9500 .
C73 C74 1.385(3) .
C73 C79 1.527(3) .
C74 C75 1.397(3) .
C74 H74 0.9500 .
C75 C82 1.527(3) .
C76 C78 1.527(3) .
C76 C77 1.534(3) .
C76 H76 1.0000 .
C77 H77A 0.9800 .
C77 H77B 0.9800 .
C77 H77C 0.9800 .
C78 H78A 0.9800 .
C78 H78B 0.9800 .
C78 H78C 0.9800 .
C79 C81 1.513(4) .
C79 C80 1.522(3) .
C79 H79 1.0000 .
C80 H80A 0.9800 .
C80 H80B 0.9800 .
C80 H80C 0.9800 .
C81 H81A 0.9800 .
C81 H81B 0.9800 .
C81 H81C 0.9800 .
C82 C84 1.530(3) .
C82 C83 1.532(3) .
C82 H82 1.0000 .
C83 H83A 0.9800 .
C83 H83B 0.9800 .
C83 H83C 0.9800 .
C84 H84A 0.9800 .
C84 H84B 0.9800 .
C84 H84C 0.9800 .
C91 C92 1.530(4) .
C91 H91A 0.9800 .
C91 H91B 0.9800 .
C91 H91C 0.9800 .
C92 C93 1.502(4) .
C92 H92A 0.9900 .
C92 H92B 0.9900 .
C93 C94 1.507(4) .
C93 H93A 0.9900 .
C93 H93B 0.9900 .
C94 C95 1.515(4) .
C94 H94A 0.9900 .
C94 H94B 0.9900 .
C95 C96 1.515(5) .
C95 H95A 0.9900 .
C95 H95B 0.9900 .
C96 H96A 0.9800 .
C96 H96B 0.9800 .
C96 H96C 0.9800 .
C101 C102 1.517(7) .
C101 H10A 0.9800 .
C101 H10B 0.9800 .
C101 H10C 0.9800 .
C102 C103 1.502(6) .
C102 H10D 0.9900 .
C102 H10E 0.9900 .
C103 C104 1.520(5) .
C103 H10F 0.9900 .
C103 H10G 0.9900 .
C104 C105 1.510(6) .
C104 H10H 0.9900 .
C104 H10I 0.9900 .
C105 C106 1.493(6) .
C105 H10J 0.9900 .
C105 H10K 0.9900 .
C106 H10L 0.9800 .
C106 H10M 0.9800 .
C106 H10N 0.9800 .
C11A C12A 1.492(9) .
C11A H11D 0.9800 .
C11A H11E 0.9800 .
C11A H11F 0.9800 .
C12A C13A 1.490(9) .
C12A H12D 0.9900 .
C12A H12E 0.9900 .
C13A C14A 1.477(9) .
C13A H13A 0.9900 .
C13A H13B 0.9900 .
C14A C15A 1.451(9) .
C14A H14A 0.9900 .
C14A H14B 0.9900 .
C15A C16A 1.488(10) .
C15A H15A 0.9900 .
C15A H15B 0.9900 .
C16A H16A 0.9800 .
C16A H16B 0.9800 .
C16A H16C 0.9800 .
C111 C112 1.523(6) .
C111 H11G 0.9800 .
C111 H11H 0.9800 .
C111 H11I 0.9800 .
C112 C113 1.522(6) .
C112 H11J 0.9900 .
C112 H11K 0.9900 .
C113 C113 1.472(8) 3_675
C113 H11L 0.9900 .
C113 H11M 0.9900 .

loop_
_geom_torsion_atom_site_label_1
_geom_torsion_atom_site_label_2
_geom_torsion_atom_site_label_3
_geom_torsion_atom_site_label_4
_geom_torsion
_geom_torsion_site_symmetry_4
Co2A Co1A O1 C1 27(2) .
Co2A Co1A O1 Co1 9.4(10) .
O2 Co1 O1 C1 176.71(15) .
C13 Co1 O1 C1 -4.14(15) .
Co2 Co1 O1 C1 174.08(12) .
O2 Co1 O1 Co1A -12.3(9) .
C13 Co1 O1 Co1A 166.9(9) .
Co2 Co1 O1 Co1A -14.9(9) .
O3 Co2 O2 Co1 -0.16(8) .
C55 Co2 O2 Co1 175.39(7) .
O3 Co1 O2 Co2 0.17(8) .
O1 Co1 O2 Co2 -176.92(8) .
O2 Co1 O3 Co2 -0.16(8) .
C13 Co1 O3 Co2 -179.64(7) .
O2 Co2 O3 Co1 0.16(8) .
O4 Co2 O3 Co1 -176.86(8) .
Co1A Co2A O4 C43 5(3) .
Co1A Co2A O4 Co2 4.9(10) .
O3 Co2 O4 C43 170.22(15) .
C55 Co2 O4 C43 -5.78(14) .
Co1 Co2 O4 C43 167.54(11) .
O3 Co2 O4 Co2A -9.9(9) .
C55 Co2 O4 Co2A 174.1(9) .
Co1 Co2 O4 Co2A -12.6(9) .
Co1A O1 C1 C2 -7.2(11) .
Co1 O1 C1 C2 3.9(2) .
Co1A O1 C1 C6 172.3(11) .
Co1 O1 C1 C6 -176.67(14) .
O1 C1 C2 C3 179.43(18) .
C6 C1 C2 C3 0.0(3) .
O1 C1 C2 C13 -0.1(3) .
C6 C1 C2 C13 -179.55(18) .
C1 C2 C3 C4 0.8(3) .
C13 C2 C3 C4 -179.68(19) .
C1 C2 C3 C7 -178.1(2) .
C13 C2 C3 C7 1.4(3) .
C2 C3 C4 C5 -1.2(3) .
C7 C3 C4 C5 177.7(2) .
C3 C4 C5 C6 0.7(3) .
C3 C4 C5 C10 179.54(19) .
C4 C5 C6 C1 0.1(3) .
C10 C5 C6 C1 -178.68(18) .
C4 C5 C6 C28 -177.94(19) .
C10 C5 C6 C28 3.3(3) .
O1 C1 C6 C5 -179.90(18) .
C2 C1 C6 C5 -0.5(3) .
O1 C1 C6 C28 -1.8(3) .
C2 C1 C6 C28 177.68(19) .
C4 C3 C7 C9 59.0(3) .
C2 C3 C7 C9 -122.2(2) .
C4 C3 C7 C8 -64.5(3) .
C2 C3 C7 C8 114.4(2) .
C4 C5 C10 C12 -77.0(3) .
C6 C5 C10 C12 101.8(2) .
C4 C5 C10 C11 47.0(3) .
C6 C5 C10 C11 -134.2(2) .
C1 C2 C13 C18 86.0(2) .
C3 C2 C13 C18 -93.5(2) .
C1 C2 C13 C14 -100.4(2) .
C3 C2 C13 C14 80.1(3) .
C1 C2 C13 Co1 -2.6(2) .
C3 C2 C13 Co1 177.88(17) .
C18 C13 C14 C15 0.6(3) .
C2 C13 C14 C15 -173.15(18) .
Co1 C13 C14 C15 83.10(18) .
C18 C13 C14 C19 -179.64(18) .
C2 C13 C14 C19 6.7(3) .
Co1 C13 C14 C19 -97.10(18) .
C13 C14 C15 C16 -0.3(3) .
C19 C14 C15 C16 179.90(19) .
C14 C15 C16 C17 0.5(3) .
C14 C15 C16 C22 -178.85(19) .
C15 C16 C17 C18 -1.0(3) .
C22 C16 C17 C18 178.34(19) .
C16 C17 C18 C13 1.3(3) .
C16 C17 C18 C25 178.73(19) .
C14 C13 C18 C17 -1.0(3) .
C2 C13 C18 C17 172.68(18) .
Co1 C13 C18 C17 -88.11(18) .
C14 C13 C18 C25 -178.42(18) .
C2 C13 C18 C25 -4.7(3) .
Co1 C13 C18 C25 94.51(18) .
C15 C14 C19 C20 -78.6(3) .
C13 C14 C19 C20 101.6(2) .
C15 C14 C19 C21 45.4(3) .
C13 C14 C19 C21 -134.4(2) .
C15 C16 C22 C24 -110.9(2) .
C17 C16 C22 C24 69.7(3) .
C15 C16 C22 C23 123.3(2) .
C17 C16 C22 C23 -56.0(3) .
C17 C18 C25 C27 -51.4(3) .
C13 C18 C25 C27 126.0(2) .
C17 C18 C25 C26 71.6(2) .
C13 C18 C25 C26 -111.1(2) .
C5 C6 C28 C29 74.6(3) .
C1 C6 C28 C29 -103.4(2) .
C5 C6 C28 C33 -107.5(2) .
C1 C6 C28 C33 74.5(3) .
C33 C28 C29 C30 2.1(3) .
C6 C28 C29 C30 179.98(18) .
C33 C28 C29 C34 -174.96(19) .
C6 C28 C29 C34 3.0(3) .
C28 C29 C30 C31 -0.8(3) .
C34 C29 C30 C31 176.3(2) .
C29 C30 C31 C32 -0.5(3) .
C29 C30 C31 C37 -173.5(3) .
C29 C30 C31 C37A 170.1(4) .
C30 C31 C32 C33 0.5(4) .
C37 C31 C32 C33 174.4(3) .
C37A C31 C32 C33 -167.2(5) .
C31 C32 C33 C28 0.8(3) .
C31 C32 C33 C40 -177.0(2) .
C29 C28 C33 C32 -2.1(3) .
C6 C28 C33 C32 -180.0(2) .
C29 C28 C33 C40 175.66(19) .
C6 C28 C33 C40 -2.2(3) .
C30 C29 C34 C35 -71.6(3) .
C28 C29 C34 C35 105.4(2) .
C30 C29 C34 C36 52.9(3) .
C28 C29 C34 C36 -130.1(2) .
C32 C31 C37 C38 -162.4(3) .
C30 C31 C37 C38 10.8(5) .
C37A C31 C37 C38 51.5(9) .
C32 C31 C37 C39 75.3(5) .
C30 C31 C37 C39 -111.5(5) .
C37A C31 C37 C39 -70.7(10) .
C32 C31 C37A C39A 10.4(10) .
C30 C31 C37A C39A -158.2(8) .
C37 C31 C37A C39A 54.8(11) .
C32 C31 C37A C38A -110.2(8) .
C30 C31 C37A C38A 81.3(8) .
C37 C31 C37A C38A -65.8(11) .
C32 C33 C40 C41 62.1(3) .
C28 C33 C40 C41 -115.6(2) .
C32 C33 C40 C42 -61.9(3) .
C28 C33 C40 C42 120.4(2) .
Co2A O4 C43 C44 3.5(12) .
Co2 O4 C43 C44 3.7(2) .
Co2A O4 C43 C48 -175.9(11) .
Co2 O4 C43 C48 -175.71(14) .
O4 C43 C44 C45 -179.26(18) .
C48 C43 C44 C45 0.1(3) .
O4 C43 C44 C55 2.9(3) .
C48 C43 C44 C55 -177.72(18) .
C43 C44 C45 C46 -0.3(3) .
C55 C44 C45 C46 177.35(19) .
C43 C44 C45 C49 -179.92(19) .
C55 C44 C45 C49 -2.3(3) .
C44 C45 C46 C47 -0.2(3) .
C49 C45 C46 C47 179.4(2) .
C45 C46 C47 C48 0.8(3) .
C45 C46 C47 C52 -178.5(2) .
O4 C43 C48 C47 179.94(18) .
C44 C43 C48 C47 0.6(3) .
O4 C43 C48 C70 1.7(3) .
C44 C43 C48 C70 -177.63(19) .
C46 C47 C48 C43 -1.0(3) .
C52 C47 C48 C43 178.33(19) .
C46 C47 C48 C70 177.14(19) .
C52 C47 C48 C70 -3.5(3) .
C46 C45 C49 C50 -57.8(3) .
C44 C45 C49 C50 121.8(2) .
C46 C45 C49 C51 65.6(3) .
C44 C45 C49 C51 -114.8(2) .
C46 C47 C52 C54 -101.4(3) .
C48 C47 C52 C54 79.2(3) .
C46 C47 C52 C53 24.2(3) .
C48 C47 C52 C53 -155.1(2) .
C45 C44 C55 C60 -94.1(2) .
C43 C44 C55 C60 83.7(2) .
C45 C44 C55 C56 79.2(3) .
C43 C44 C55 C56 -103.1(2) .
C45 C44 C55 Co2 176.05(17) .
C43 C44 C55 Co2 -6.2(2) .
C60 C55 C56 C57 2.2(3) .
C44 C55 C56 C57 -171.08(18) .
Co2 C55 C56 C57 85.53(17) .
C60 C55 C56 C61 -176.84(18) .
C44 C55 C56 C61 9.9(3) .
Co2 C55 C56 C61 -93.50(18) .
C55 C56 C57 C58 -1.0(3) .
C61 C56 C57 C58 178.05(19) .
C56 C57 C58 C59 -0.1(3) .
C56 C57 C58 C64 -177.63(19) .
C57 C58 C59 C60 0.1(3) .
C64 C58 C59 C60 177.58(19) .
C58 C59 C60 C55 1.1(3) .
C58 C59 C60 C67 177.8(2) .
C56 C55 C60 C59 -2.3(3) .
C44 C55 C60 C59 171.11(18) .
Co2 C55 C60 C59 -88.87(18) .
C56 C55 C60 C67 -178.78(19) .
C44 C55 C60 C67 -5.4(3) .
Co2 C55 C60 C67 94.62(19) .
C57 C56 C61 C63 41.6(3) .
C55 C56 C61 C63 -139.4(2) .
C57 C56 C61 C62 -81.6(2) .
C55 C56 C61 C62 97.5(2) .
C59 C58 C64 C66 60.1(3) .
C57 C58 C64 C66 -122.5(2) .
C59 C58 C64 C65 -62.6(3) .
C57 C58 C64 C65 114.8(2) .
C59 C60 C67 C68 61.2(3) .
C55 C60 C67 C68 -122.3(2) .
C59 C60 C67 C69 -62.1(3) .
C55 C60 C67 C69 114.4(2) .
C43 C48 C70 C75 74.8(3) .
C47 C48 C70 C75 -103.3(2) .
C43 C48 C70 C71 -106.2(2) .
C47 C48 C70 C71 75.6(3) .
C75 C70 C71 C72 5.1(3) .
C48 C70 C71 C72 -173.83(18) .
C75 C70 C71 C76 -169.80(18) .
C48 C70 C71 C76 11.2(3) .
C70 C71 C72 C73 -2.2(3) .
C76 C71 C72 C73 172.70(19) .
C71 C72 C73 C74 -1.6(3) .
C71 C72 C73 C79 179.96(19) .
C72 C73 C74 C75 2.4(3) .
C79 C73 C74 C75 -179.2(2) .
C73 C74 C75 C70 0.6(3) .
C73 C74 C75 C82 -177.68(19) .
C71 C70 C75 C74 -4.4(3) .
C48 C70 C75 C74 174.59(18) .
C71 C70 C75 C82 173.84(19) .
C48 C70 C75 C82 -7.2(3) .
C72 C71 C76 C78 27.6(3) .
C70 C71 C76 C78 -157.54(19) .
C72 C71 C76 C77 -95.8(2) .
C70 C71 C76 C77 79.1(2) .
C74 C73 C79 C81 16.0(3) .
C72 C73 C79 C81 -165.6(2) .
C74 C73 C79 C80 -108.4(3) .
C72 C73 C79 C80 70.0(3) .
C74 C75 C82 C84 -60.0(3) .
C70 C75 C82 C84 121.7(2) .
C74 C75 C82 C83 63.9(3) .
C70 C75 C82 C83 -114.3(2) .
C91 C92 C93 C94 178.1(3) .
C92 C93 C94 C95 -176.6(3) .
C93 C94 C95 C96 -177.8(3) .
C101 C102 C103 C104 174.4(7) .
C102 C103 C104 C105 70.9(6) .
C103 C104 C105 C106 169.8(6) .
C11A C12A C13A C14A 148.9(19) .
C12A C13A C14A C15A -176(2) .
C13A C14A C15A C16A -176(2) .
C111 C112 C113 C113 176.5(4) 3_675
